data_7203997
loop_
_publ_author_name
'Pl\"ug, Carsten'
'Wallfisch, Bianca'
'Gade Andersen, Heidi'
'Bernhardt, Paul V.'
'Baker, Lisa-Jane'
'Clark, George R.'
'Wah Wong, Ming'
'Wentrup, Curt'

_publ_section_title
;
 Mesoionic pyridopyrimidinylium and pyridooxazinylium olates and
 non-mesoionic pyridopyrimidinones. Structures in the solid state,
 solution, and matrices&#x200A;&#x2020;
;
_journal_issue 10
_journal_name_full 'Journal of the Chemical Society, Perkin Transactions 2'
_journal_page_first 2096
_journal_paper_doi 10.1039/b003933k
_journal_year 2000
_chemical_formula_sum 'C14 H9 N O3'
_chemical_formula_weight 239.22
_chemical_name_systematic
; 
 ? 
;
_space_group_IT_number 14
_symmetry_cell_setting monoclinic
_symmetry_space_group_name_Hall '-P 2yn'
_symmetry_space_group_name_H-M 'P 1 21/n 1'
_atom_sites_solution_hydrogens geom
_atom_sites_solution_primary direct
_atom_sites_solution_secondary difmap
_audit_creation_method SHELXL-97
_cell_angle_alpha 90.00
_cell_angle_beta 90.710(10)
_cell_angle_gamma 90.00
_cell_formula_units_Z 4
_cell_length_a 7.318(2)
_cell_length_b 11.9840(10)
_cell_length_c 12.378(3)
_cell_measurement_reflns_used 25
_cell_measurement_temperature 293(2)
_cell_measurement_theta_max 14
_cell_measurement_theta_min 10
_cell_volume 1085.5(4)
_computing_cell_refinement 'SET4 in CAD4'
_computing_data_collection CAD4
_computing_data_reduction XTAL3.2
_computing_molecular_graphics PLATON
_computing_publication_material SHELXL-97
_computing_structure_refinement 'SHELXL-97 (Sheldrick, 1997)'
_computing_structure_solution 'SHELXS-86 (Sheldrick, 1990)'
_diffrn_ambient_temperature 295(2)
_diffrn_measured_fraction_theta_full 0.951
_diffrn_measured_fraction_theta_max 0.951
_diffrn_measurement_device_type 'Enraf Nonius CAD4'
_diffrn_measurement_method '\w 2\q scans'
_diffrn_radiation_monochromator graphite
_diffrn_radiation_source 'fine-focus sealed tube'
_diffrn_radiation_type MoK\a
_diffrn_radiation_wavelength 0.71073
_diffrn_reflns_av_R_equivalents 0.0296
_diffrn_reflns_av_sigmaI/netI 0.0557
_diffrn_reflns_limit_h_max 8
_diffrn_reflns_limit_h_min 0
_diffrn_reflns_limit_k_max 14
_diffrn_reflns_limit_k_min 0
_diffrn_reflns_limit_l_max 14
_diffrn_reflns_limit_l_min -14
_diffrn_reflns_number 2066
_diffrn_reflns_theta_full 24.97
_diffrn_reflns_theta_max 24.97
_diffrn_reflns_theta_min 2.37
_diffrn_standards_interval_time 7200
_diffrn_standards_number 3
_exptl_absorpt_coefficient_mu 0.105
_exptl_absorpt_correction_T_max 1.000
_exptl_absorpt_correction_T_min 0.943
_exptl_absorpt_correction_type \y-scans
_exptl_crystal_colour colourless
_exptl_crystal_density_diffrn 1.464
_exptl_crystal_density_method 'not measured'
_exptl_crystal_description prism
_exptl_crystal_F_000 496
_exptl_crystal_size_max 0.60
_exptl_crystal_size_mid 0.20
_exptl_crystal_size_min 0.10
_refine_diff_density_max 0.147
_refine_diff_density_min -0.187
_refine_diff_density_rms 0.037
_refine_ls_extinction_method none
_refine_ls_goodness_of_fit_ref 0.980
_refine_ls_hydrogen_treatment constr
_refine_ls_matrix_type full
_refine_ls_number_parameters 163
_refine_ls_number_reflns 1909
_refine_ls_number_restraints 0
_refine_ls_restrained_S_all 0.980
_refine_ls_R_factor_all 0.1165
_refine_ls_R_factor_gt 0.0377
_refine_ls_shift/su_max 0.000
_refine_ls_shift/su_mean 0.000
_refine_ls_structure_factor_coef Fsqd
_refine_ls_weighting_details 'w=1/[\s^2^(Fo^2^)+(0.0597P)^2^+0.0000P] where P=(Fo^2^+2Fc^2^)/3'
_refine_ls_weighting_scheme calc
_refine_ls_wR_factor_gt 0.0920
_refine_ls_wR_factor_ref 0.1184
_reflns_number_gt 977
_reflns_number_total 1909
_reflns_threshold_expression >2sigma(I)
_cod_data_source_file b003933k.txt
_cod_data_source_block bw1056
_cod_depositor_comments
;
The following automatic conversions were performed:

'_refine_ls_weighting_scheme' value 'calc
w=1/[\s^2^(Fo^2^)+(0.0597P)^2^+0.0000P] where P=(Fo^2^+2Fc^2^)/3' was
changed to 'calc'. New tag '_refine_ls_weighting_details' was
created. The value of the new tag was set to
'w=1/[\s^2^(Fo^2^)+(0.0597P)^2^+0.0000P] where P=(Fo^2^+2Fc^2^)/3'.

Automatic conversion script
Id: cif_fix_values 3143 2015-03-26 13:38:13Z robertas 
;
_cod_original_sg_symbol_H-M 'P 2 1 /n'
_cod_database_code 7203997

loop_
_symmetry_equiv_pos_as_xyz
'x, y, z'
'-x+1/2, y+1/2, -z+1/2'
'-x, -y, -z'
'x-1/2, -y-1/2, z-1/2'

loop_
_atom_site_label
_atom_site_type_symbol
_atom_site_fract_x
_atom_site_fract_y
_atom_site_fract_z
_atom_site_U_iso_or_equiv
_atom_site_adp_type
_atom_site_occupancy
_atom_site_calc_flag
_atom_site_refinement_flags
_atom_site_disorder_assembly
_atom_site_disorder_group
O1 O 0.2263(2) 0.12023(13) 0.38601(13) 0.0530(5) Uani 1 d . . .
C2 C 0.2147(4) 0.1008(2) 0.5002(2) 0.0492(7) Uani 1 d . . .
O2 O 0.2636(3) 0.00858(16) 0.52583(15) 0.0788(7) Uani 1 d . . .
C3 C 0.1478(3) 0.18920(19) 0.56358(18) 0.0405(6) Uani 1 d . . .
C4 C 0.0864(3) 0.2877(2) 0.51726(19) 0.0431(6) Uani 1 d . . .
O4 O 0.0164(3) 0.36911(14) 0.56046(14) 0.0610(6) Uani 1 d . . .
N5 N 0.1073(3) 0.29771(15) 0.39829(14) 0.0399(5) Uani 1 d . . .
C6 C 0.0531(3) 0.3948(2) 0.3497(2) 0.0461(7) Uani 1 d . . .
H6 H 0.0041 0.4519 0.3913 0.055 Uiso 1 calc R . .
C7 C 0.0699(4) 0.4089(2) 0.2421(2) 0.0527(7) Uani 1 d . . .
H7 H 0.0312 0.4747 0.2093 0.063 Uiso 1 calc R . .
C8 C 0.1454(4) 0.3241(2) 0.1809(2) 0.0571(8) Uani 1 d . . .
H8 H 0.1600 0.3337 0.1069 0.069 Uiso 1 calc R . .
C9 C 0.1981(4) 0.2266(2) 0.2287(2) 0.0536(7) Uani 1 d . . .
H9 H 0.2475 0.1691 0.1880 0.064 Uiso 1 calc R . .
C10 C 0.1770(3) 0.2149(2) 0.33853(19) 0.0426(6) Uani 1 d . . .
C11 C 0.1343(3) 0.17510(18) 0.68230(18) 0.0396(6) Uani 1 d . . .
C12 C 0.1713(3) 0.2637(2) 0.75212(19) 0.0460(7) Uani 1 d . . .
H12 H 0.2092 0.3316 0.7236 0.055 Uiso 1 calc R . .
C13 C 0.1530(4) 0.2533(2) 0.8624(2) 0.0561(7) Uani 1 d . . .
H13 H 0.1774 0.3140 0.9072 0.067 Uiso 1 calc R . .
C14 C 0.0989(4) 0.1538(3) 0.9060(2) 0.0645(8) Uani 1 d . . .
H14 H 0.0858 0.1466 0.9803 0.077 Uiso 1 calc R . .
C15 C 0.0639(4) 0.0646(2) 0.8389(2) 0.0638(8) Uani 1 d . . .
H15 H 0.0281 -0.0033 0.8682 0.077 Uiso 1 calc R . .
C16 C 0.0816(4) 0.0750(2) 0.7284(2) 0.0520(7) Uani 1 d . . .
H16 H 0.0577 0.0138 0.6843 0.062 Uiso 1 calc R . .

loop_
_atom_site_aniso_label
_atom_site_aniso_U_11
_atom_site_aniso_U_22
_atom_site_aniso_U_33
_atom_site_aniso_U_23
_atom_site_aniso_U_13
_atom_site_aniso_U_12
O1 0.0700(13) 0.0406(11) 0.0485(11) -0.0080(8) 0.0049(9) 0.0091(9)
C2 0.0594(18) 0.0352(15) 0.0530(17) -0.0055(12) -0.0009(13) 0.0054(13)
O2 0.125(2) 0.0436(11) 0.0681(14) -0.0020(10) -0.0017(12) 0.0323(12)
C3 0.0457(15) 0.0320(13) 0.0439(14) -0.0028(11) -0.0010(11) 0.0005(12)
C4 0.0532(16) 0.0361(14) 0.0399(14) -0.0042(11) 0.0041(12) -0.0016(12)
O4 0.0977(16) 0.0393(11) 0.0464(10) -0.0011(8) 0.0141(10) 0.0185(10)
N5 0.0428(12) 0.0348(11) 0.0422(12) -0.0033(9) 0.0050(9) -0.0004(10)
C6 0.0529(17) 0.0355(14) 0.0499(16) 0.0028(12) 0.0027(12) 0.0011(12)
C7 0.0565(18) 0.0505(17) 0.0513(17) 0.0102(13) 0.0023(13) -0.0067(14)
C8 0.0597(19) 0.069(2) 0.0426(16) -0.0024(14) 0.0092(13) -0.0116(16)
C9 0.0558(18) 0.0601(19) 0.0452(16) -0.0134(14) 0.0085(12) -0.0031(15)
C10 0.0425(15) 0.0382(15) 0.0472(15) -0.0063(12) 0.0030(12) -0.0041(12)
C11 0.0381(15) 0.0341(14) 0.0466(15) 0.0004(11) -0.0031(11) 0.0021(11)
C12 0.0492(16) 0.0375(14) 0.0513(16) 0.0003(12) -0.0004(12) 0.0000(13)
C13 0.0642(19) 0.0569(18) 0.0470(17) -0.0064(14) -0.0043(13) 0.0002(15)
C14 0.072(2) 0.074(2) 0.0472(17) 0.0075(15) 0.0006(15) -0.0033(17)
C15 0.070(2) 0.0534(18) 0.067(2) 0.0169(15) -0.0013(15) -0.0107(15)
C16 0.0581(18) 0.0421(16) 0.0555(18) -0.0002(12) -0.0065(13) -0.0081(14)

loop_
_atom_type_symbol
_atom_type_description
_atom_type_scat_dispersion_real
_atom_type_scat_dispersion_imag
_atom_type_scat_source
C C 0.0033 0.0016 'International Tables Vol C Tables 4.2.6.8 and 6.1.1.4'
H H 0.0000 0.0000 'International Tables Vol C Tables 4.2.6.8 and 6.1.1.4'
N N 0.0061 0.0033 'International Tables Vol C Tables 4.2.6.8 and 6.1.1.4'
O O 0.0106 0.0060 'International Tables Vol C Tables 4.2.6.8 and 6.1.1.4'

loop_
_geom_angle_atom_site_label_1
_geom_angle_atom_site_label_2
_geom_angle_atom_site_label_3
_geom_angle
_geom_angle_site_symmetry_1
_geom_angle_site_symmetry_3
_geom_angle_publ_flag
C10 O1 C2 123.79(18) . . ?
O2 C2 C3 130.3(3) . . ?
O2 C2 O1 112.8(2) . . ?
C3 C2 O1 116.8(2) . . ?
C4 C3 C2 121.5(2) . . ?
C4 C3 C11 118.8(2) . . ?
C2 C3 C11 119.6(2) . . ?
O4 C4 C3 129.2(2) . . ?
O4 C4 N5 114.6(2) . . ?
C3 C4 N5 116.2(2) . . ?
C10 N5 C6 119.8(2) . . ?
C10 N5 C4 122.05(19) . . ?
C6 N5 C4 118.13(19) . . ?
C7 C6 N5 120.7(2) . . ?
C7 C6 H6 119.6 . . ?
N5 C6 H6 119.6 . . ?
C6 C7 C8 119.3(3) . . ?
C6 C7 H7 120.3 . . ?
C8 C7 H7 120.3 . . ?
C9 C8 C7 120.2(3) . . ?
C9 C8 H8 119.9 . . ?
C7 C8 H8 119.9 . . ?
C8 C9 C10 118.8(3) . . ?
C8 C9 H9 120.6 . . ?
C10 C9 H9 120.6 . . ?
O1 C10 N5 119.4(2) . . ?
O1 C10 C9 119.5(2) . . ?
N5 C10 C9 121.1(2) . . ?
C16 C11 C12 117.2(2) . . ?
C16 C11 C3 121.9(2) . . ?
C12 C11 C3 120.8(2) . . ?
C13 C12 C11 121.7(2) . . ?
C13 C12 H12 119.2 . . ?
C11 C12 H12 119.2 . . ?
C14 C13 C12 120.0(3) . . ?
C14 C13 H13 120.0 . . ?
C12 C13 H13 120.0 . . ?
C13 C14 C15 119.4(3) . . ?
C13 C14 H14 120.3 . . ?
C15 C14 H14 120.3 . . ?
C14 C15 C16 120.6(3) . . ?
C14 C15 H15 119.7 . . ?
C16 C15 H15 119.7 . . ?
C15 C16 C11 121.1(3) . . ?
C15 C16 H16 119.5 . . ?
C11 C16 H16 119.5 . . ?

loop_
_geom_bond_atom_site_label_1
_geom_bond_atom_site_label_2
_geom_bond_distance
_geom_bond_site_symmetry_2
_geom_bond_publ_flag
O1 C10 1.326(3) . ?
O1 C2 1.436(3) . ?
C2 O2 1.203(3) . ?
C2 C3 1.410(3) . ?
C3 C4 1.385(3) . ?
C3 C11 1.484(3) . ?
C4 O4 1.228(3) . ?
C4 N5 1.487(3) . ?
N5 C10 1.342(3) . ?
N5 C6 1.367(3) . ?
C6 C7 1.350(3) . ?
C6 H6 0.9300 . ?
C7 C8 1.386(4) . ?
C7 H7 0.9300 . ?
C8 C9 1.363(3) . ?
C8 H8 0.9300 . ?
C9 C10 1.377(3) . ?
C9 H9 0.9300 . ?
C11 C16 1.385(3) . ?
C11 C12 1.394(3) . ?
C12 C13 1.379(3) . ?
C12 H12 0.9300 . ?
C13 C14 1.369(4) . ?
C13 H13 0.9300 . ?
C14 C15 1.376(4) . ?
C14 H14 0.9300 . ?
C15 C16 1.381(4) . ?
C15 H15 0.9300 . ?
C16 H16 0.9300 . ?

loop_
_geom_hbond_atom_site_label_D
_geom_hbond_atom_site_label_H
_geom_hbond_atom_site_label_A
_geom_hbond_distance_DH
_geom_hbond_distance_HA
_geom_hbond_distance_DA
_geom_hbond_angle_DHA
_geom_hbond_site_symmetry_A
C6 H6 O4 0.93 2.32 2.644(3) 100.0 .
C6 H6 O4 0.93 2.23 3.084(3) 151.9 3_566

loop_
_geom_torsion_atom_site_label_1
_geom_torsion_atom_site_label_2
_geom_torsion_atom_site_label_3
_geom_torsion_atom_site_label_4
_geom_torsion
_geom_torsion_site_symmetry_1
_geom_torsion_site_symmetry_2
_geom_torsion_site_symmetry_3
_geom_torsion_site_symmetry_4
_geom_torsion_publ_flag
C10 O1 C2 O2 178.8(2) . . . . ?
C10 O1 C2 C3 -0.5(4) . . . . ?
O2 C2 C3 C4 -175.6(3) . . . . ?
O1 C2 C3 C4 3.6(4) . . . . ?
O2 C2 C3 C11 1.5(5) . . . . ?
O1 C2 C3 C11 -179.3(2) . . . . ?
C2 C3 C4 O4 175.9(3) . . . . ?
C11 C3 C4 O4 -1.3(4) . . . . ?
C2 C3 C4 N5 -4.2(3) . . . . ?
C11 C3 C4 N5 178.7(2) . . . . ?
O4 C4 N5 C10 -178.2(2) . . . . ?
C3 C4 N5 C10 1.8(3) . . . . ?
O4 C4 N5 C6 1.8(3) . . . . ?
C3 C4 N5 C6 -178.2(2) . . . . ?
C10 N5 C6 C7 -0.4(4) . . . . ?
C4 N5 C6 C7 179.6(2) . . . . ?
N5 C6 C7 C8 -0.9(4) . . . . ?
C6 C7 C8 C9 1.5(4) . . . . ?
C7 C8 C9 C10 -0.8(4) . . . . ?
C2 O1 C10 N5 -1.8(3) . . . . ?
C2 O1 C10 C9 178.2(2) . . . . ?
C6 N5 C10 O1 -178.8(2) . . . . ?
C4 N5 C10 O1 1.2(3) . . . . ?
C6 N5 C10 C9 1.2(4) . . . . ?
C4 N5 C10 C9 -178.9(2) . . . . ?
C8 C9 C10 O1 179.4(2) . . . . ?
C8 C9 C10 N5 -0.6(4) . . . . ?
C4 C3 C11 C16 139.2(3) . . . . ?
C2 C3 C11 C16 -37.9(4) . . . . ?
C4 C3 C11 C12 -39.5(3) . . . . ?
C2 C3 C11 C12 143.3(2) . . . . ?
C16 C11 C12 C13 -1.2(4) . . . . ?
C3 C11 C12 C13 177.6(2) . . . . ?
C11 C12 C13 C14 0.6(4) . . . . ?
C12 C13 C14 C15 0.3(4) . . . . ?
C13 C14 C15 C16 -0.5(5) . . . . ?
C14 C15 C16 C11 -0.1(4) . . . . ?
C12 C11 C16 C15 1.0(4) . . . . ?
C3 C11 C16 C15 -177.8(2) . . . . ?

loop_
_cod_related_entry_id
_cod_related_entry_database
_cod_related_entry_code
1 ChemSpider 10197737
